data_4332450
loop_
_publ_author_name
'Tsao, Chun-Po'
'Sheu, Chyi-Yang'
'Nguyen, Ninh'
'Lii, Kwang-Hwa'

_publ_section_title
;
 Ionothermal Synthesis of Metal Oxalatophosphonates with a
 Three-Dimensional Framework Structure:&#x00A0; Na2M3(C2O4)3(CH3PO3H)2(M =
 FeIIand MnII)
;
_journal_issue 16
_journal_name_full 'Inorganic Chemistry'
_journal_page_first 6361
_journal_page_last 6364
_journal_paper_doi 10.1021/ic0603959
_journal_volume 45
_journal_year 2006
_chemical_formula_moiety Na2Fe3(C2O4)3(CH3PO3H)2
_chemical_formula_sum 'C8 H8 Fe3 Na2 O18 P2'
_chemical_formula_weight 667.61
_chemical_name_systematic
; 
 ? 
;
_space_group_IT_number 14
_symmetry_cell_setting monoclinic
_symmetry_space_group_name_Hall '-P 2yn'
_symmetry_space_group_name_H-M 'P 1 21/n 1'
_atom_sites_solution_hydrogens geom
_atom_sites_solution_primary direct
_atom_sites_solution_secondary difmap
_audit_creation_method SHELXL-97
_cell_angle_alpha 90.00
_cell_angle_beta 96.9260(10)
_cell_angle_gamma 90.00
_cell_formula_units_Z 2
_cell_length_a 5.80630(10)
_cell_length_b 10.3867(3)
_cell_length_c 14.8094(4)
_cell_measurement_temperature 293(2)
_cell_volume 886.61(4)
_computing_molecular_graphics Diamond
_computing_structure_refinement 'SHELXL-97 (Sheldrick, 1997)'
_computing_structure_solution 'SHELXS-97 (Sheldrick, 1990)'
_diffrn_ambient_temperature 293(2)
_diffrn_measured_fraction_theta_full 0.929
_diffrn_measured_fraction_theta_max 0.929
_diffrn_measurement_device_type CCD
_diffrn_measurement_method 'omega scan'
_diffrn_radiation_monochromator graphite
_diffrn_radiation_source 'fine-focus sealed tube'
_diffrn_radiation_type MoK\a
_diffrn_radiation_wavelength 0.71073
_diffrn_reflns_av_R_equivalents 0.0633
_diffrn_reflns_av_sigmaI/netI 0.0538
_diffrn_reflns_limit_h_max 11
_diffrn_reflns_limit_h_min -11
_diffrn_reflns_limit_k_max 21
_diffrn_reflns_limit_k_min -19
_diffrn_reflns_limit_l_max 29
_diffrn_reflns_limit_l_min -29
_diffrn_reflns_number 31247
_diffrn_reflns_theta_full 46.03
_diffrn_reflns_theta_max 46.03
_diffrn_reflns_theta_min 2.40
_exptl_absorpt_coefficient_mu 2.753
_exptl_absorpt_correction_T_max 0.959
_exptl_absorpt_correction_T_min 0.790
_exptl_absorpt_correction_type empirical
_exptl_absorpt_process_details 'SADABS program'
_exptl_crystal_colour orange
_exptl_crystal_density_diffrn 2.501
_exptl_crystal_density_method 'not measured'
_exptl_crystal_description rod
_exptl_crystal_F_000 660
_exptl_crystal_size_max 0.3
_exptl_crystal_size_mid 0.1
_exptl_crystal_size_min 0.09
_refine_diff_density_max 1.030
_refine_diff_density_min -1.146
_refine_diff_density_rms 0.189
_refine_ls_extinction_coef 0.0038(6)
_refine_ls_extinction_expression Fc^*^=kFc[1+0.001xFc^2^\l^3^/sin(2\q)]^-1/4^
_refine_ls_extinction_method SHELXL
_refine_ls_goodness_of_fit_ref 0.949
_refine_ls_hydrogen_treatment mixed
_refine_ls_matrix_type full
_refine_ls_number_parameters 155
_refine_ls_number_reflns 7179
_refine_ls_number_restraints 0
_refine_ls_restrained_S_all 0.949
_refine_ls_R_factor_all 0.0466
_refine_ls_R_factor_gt 0.0310
_refine_ls_shift/su_max 0.002
_refine_ls_shift/su_mean 0.000
_refine_ls_structure_factor_coef Fsqd
_refine_ls_weighting_details 'calc w=1/[\s^2^(Fo^2^)+(0.0406P)^2^+0.0000P] where P=(Fo^2^+2Fc^2^)/3'
_refine_ls_weighting_scheme calc
_refine_ls_wR_factor_gt 0.0800
_refine_ls_wR_factor_ref 0.0841
_reflns_number_gt 5193
_reflns_number_total 7179
_reflns_threshold_expression >2sigma(I)
_cod_data_source_file ic0603959sup1.cif
_cod_data_source_block 05sp08
_cod_original_sg_symbol_H-M P2(1)/n
_cod_database_code 4332450

loop_
_symmetry_equiv_pos_as_xyz
'x, y, z'
'-x+1/2, y+1/2, -z+1/2'
'-x, -y, -z'
'x-1/2, -y-1/2, z-1/2'

loop_
_atom_site_label
_atom_site_type_symbol
_atom_site_fract_x
_atom_site_fract_y
_atom_site_fract_z
_atom_site_U_iso_or_equiv
_atom_site_adp_type
_atom_site_occupancy
_atom_site_symmetry_multiplicity
_atom_site_calc_flag
_atom_site_refinement_flags
Na1 Na -0.12332(8) 0.74997(4) 0.17337(3) 0.01596(9) Uani 1 1 d .
Fe1 Fe 0.40815(2) 0.556407(13) 0.243049(10) 0.01027(4) Uani 1 1 d .
Fe2 Fe 0.5000 0.0000 0.5000 0.01119(4) Uani 1 2 d S
P1 P 0.57676(5) 0.68713(3) 0.45317(2) 0.01468(6) Uani 1 1 d .
O1 O 0.50948(16) 0.82561(8) 0.43978(6) 0.01943(16) Uani 1 1 d .
O2 O 0.44805(15) 0.59064(8) 0.38851(6) 0.01783(15) Uani 1 1 d .
O3 O 0.5297(2) 0.64944(10) 0.55281(6) 0.0312(2) Uani 1 1 d .
H3O H 0.558(4) 0.572(2) 0.5706(16) 0.050 Uiso 1 1 d .
O4 O 0.29677(12) 0.36127(7) 0.25489(6) 0.01416(14) Uani 1 1 d .
O5 O -0.01401(13) 0.24278(7) 0.27524(6) 0.01549(15) Uani 1 1 d .
O6 O -0.27238(13) 0.45779(8) 0.26306(6) 0.01738(16) Uani 1 1 d .
O7 O 0.04358(13) 0.57194(7) 0.24084(6) 0.01472(14) Uani 1 1 d .
O8 O 0.72083(13) 0.56886(8) 0.07523(6) 0.01560(14) Uani 1 1 d .
O9 O 0.34538(13) 0.53861(8) 0.09098(5) 0.01464(14) Uani 1 1 d .
C1 C 0.8831(3) 0.67054(17) 0.44856(13) 0.0384(4) Uani 1 1 d .
C2 C 0.08703(16) 0.34656(9) 0.26165(7) 0.01027(15) Uani 1 1 d .
C3 C -0.06233(16) 0.46981(9) 0.25420(7) 0.01096(15) Uani 1 1 d .
C4 C 0.52063(17) 0.53099(10) 0.04789(7) 0.01108(16) Uani 1 1 d .

loop_
_atom_site_aniso_label
_atom_site_aniso_U_11
_atom_site_aniso_U_22
_atom_site_aniso_U_33
_atom_site_aniso_U_23
_atom_site_aniso_U_13
_atom_site_aniso_U_12
Na1 0.0140(2) 0.01313(19) 0.0209(2) 0.00090(16) 0.00256(17) 0.00052(14)
Fe1 0.00875(6) 0.00867(6) 0.01344(7) -0.00019(4) 0.00155(5) -0.00082(4)
Fe2 0.01047(8) 0.01002(8) 0.01338(9) -0.00051(6) 0.00271(7) 0.00029(6)
P1 0.01976(13) 0.01093(11) 0.01295(12) -0.00209(9) 0.00031(10) 0.00193(9)
O1 0.0260(4) 0.0115(3) 0.0203(4) -0.0022(3) 0.0007(3) 0.0030(3)
O2 0.0256(4) 0.0140(3) 0.0137(3) -0.0028(3) 0.0016(3) -0.0019(3)
O3 0.0641(7) 0.0169(4) 0.0133(4) -0.0004(3) 0.0067(4) 0.0016(4)
O4 0.0083(3) 0.0123(3) 0.0219(4) 0.0011(3) 0.0020(3) 0.0006(2)
O5 0.0148(3) 0.0079(3) 0.0249(4) 0.0015(3) 0.0069(3) 0.0000(2)
O6 0.0082(3) 0.0149(3) 0.0297(4) 0.0042(3) 0.0054(3) 0.0017(2)
O7 0.0115(3) 0.0096(3) 0.0231(4) 0.0022(3) 0.0021(3) -0.0004(2)
O8 0.0108(3) 0.0208(4) 0.0151(3) -0.0045(3) 0.0011(3) -0.0018(2)
O9 0.0122(3) 0.0196(3) 0.0126(3) -0.0032(3) 0.0039(3) -0.0016(2)
C1 0.0199(6) 0.0367(8) 0.0567(11) -0.0156(8) -0.0027(6) 0.0078(5)
C2 0.0093(3) 0.0090(3) 0.0124(4) 0.0001(3) 0.0010(3) 0.0005(3)
C3 0.0092(3) 0.0099(3) 0.0137(4) 0.0002(3) 0.0015(3) 0.0002(3)
C4 0.0100(4) 0.0123(4) 0.0110(4) -0.0005(3) 0.0017(3) -0.0002(3)

loop_
_atom_type_symbol
_atom_type_description
_atom_type_scat_dispersion_real
_atom_type_scat_dispersion_imag
_atom_type_scat_source
C C 0.0033 0.0016 'International Tables Vol C Tables 4.2.6.8 and 6.1.1.4'
H H 0.0000 0.0000 'International Tables Vol C Tables 4.2.6.8 and 6.1.1.4'
O O 0.0106 0.0060 'International Tables Vol C Tables 4.2.6.8 and 6.1.1.4'
Na Na 0.0362 0.0249 'International Tables Vol C Tables 4.2.6.8 and 6.1.1.4'
P P 0.1023 0.0942 'International Tables Vol C Tables 4.2.6.8 and 6.1.1.4'
Fe Fe 0.3463 0.8444 'International Tables Vol C Tables 4.2.6.8 and 6.1.1.4'

loop_
_geom_angle_atom_site_label_1
_geom_angle_atom_site_label_2
_geom_angle_atom_site_label_3
_geom_angle
_geom_angle_site_symmetry_1
_geom_angle_site_symmetry_3
O7 Na1 O5 100.70(3) . 2_455
O7 Na1 O3 121.40(4) . 4_575
O5 Na1 O3 135.06(4) 2_455 4_575
O7 Na1 O4 85.62(3) . 2
O5 Na1 O4 125.33(3) 2_455 2
O3 Na1 O4 76.47(4) 4_575 2
O7 Na1 O6 131.31(4) . 2_455
O5 Na1 O6 68.18(3) 2_455 2_455
O3 Na1 O6 91.94(4) 4_575 2_455
O4 Na1 O6 67.63(3) 2 2_455
O7 Na1 O8 75.26(3) . 1_455
O5 Na1 O8 83.49(3) 2_455 1_455
O3 Na1 O8 92.12(4) 4_575 1_455
O4 Na1 O8 148.37(3) 2 1_455
O6 Na1 O8 143.18(3) 2_455 1_455
O7 Na1 Fe1 117.40(3) . 2
O5 Na1 Fe1 101.96(2) 2_455 2
O3 Na1 Fe1 73.61(3) 4_575 2
O4 Na1 Fe1 35.15(2) 2 2
O6 Na1 Fe1 34.944(18) 2_455 2
O8 Na1 Fe1 164.36(3) 1_455 2
O5 Fe1 O6 101.76(3) 2 1_655
O5 Fe1 O7 103.88(3) 2 .
O6 Fe1 O7 154.07(3) 1_655 .
O5 Fe1 O4 177.15(3) 2 .
O6 Fe1 O4 78.34(3) 1_655 .
O7 Fe1 O4 76.25(3) . .
O5 Fe1 O2 88.78(3) 2 .
O6 Fe1 O2 87.32(3) 1_655 .
O7 Fe1 O2 89.41(3) . .
O4 Fe1 O2 94.07(3) . .
O5 Fe1 O9 87.73(3) 2 .
O6 Fe1 O9 97.74(3) 1_655 .
O7 Fe1 O9 87.12(3) . .
O4 Fe1 O9 89.43(3) . .
O2 Fe1 O9 174.35(3) . .
O5 Fe1 Na1 141.55(3) 2 2_545
O6 Fe1 Na1 41.93(2) 1_655 2_545
O7 Fe1 Na1 112.26(2) . 2_545
O4 Fe1 Na1 39.41(2) . 2_545
O2 Fe1 Na1 79.13(2) . 2_545
O9 Fe1 Na1 106.31(2) . 2_545
O1 Fe2 O1 180.00(5) 1_545 3_666
O1 Fe2 O8 90.40(3) 1_545 2_645
O1 Fe2 O8 89.60(3) 3_666 2_645
O1 Fe2 O8 89.60(3) 1_545 4_566
O1 Fe2 O8 90.40(3) 3_666 4_566
O8 Fe2 O8 180.0 2_645 4_566
O1 Fe2 O9 88.06(3) 1_545 2_545
O1 Fe2 O9 91.94(3) 3_666 2_545
O8 Fe2 O9 106.82(3) 2_645 2_545
O8 Fe2 O9 73.18(3) 4_566 2_545
O1 Fe2 O9 91.94(3) 1_545 4_666
O1 Fe2 O9 88.06(3) 3_666 4_666
O8 Fe2 O9 73.18(3) 2_645 4_666
O8 Fe2 O9 106.82(3) 4_566 4_666
O9 Fe2 O9 180.00(3) 2_545 4_666
O1 P1 O2 116.72(5) . .
O1 P1 O3 106.84(5) . .
O2 P1 O3 107.32(6) . .
O1 P1 C1 109.31(7) . .
O2 P1 C1 109.08(6) . .
O3 P1 C1 107.14(8) . .
P1 O1 Fe2 145.32(6) . 1_565
P1 O2 Fe1 136.06(5) . .
P1 O3 Na1 136.63(6) . 4_676
P1 O3 H3O 118.1(16) . .
Na1 O3 H3O 105.2(16) 4_676 .
C2 O4 Fe1 115.56(6) . .
C2 O4 Na1 130.15(7) . 2_545
Fe1 O4 Na1 105.44(3) . 2_545
C2 O5 Fe1 129.33(6) . 2_545
C2 O5 Na1 118.96(6) . 2_445
Fe1 O5 Na1 111.70(3) 2_545 2_445
C3 O6 Fe1 142.25(7) . 1_455
C3 O6 Na1 114.62(7) . 2_445
Fe1 O6 Na1 103.13(3) 1_455 2_445
C3 O7 Fe1 116.18(6) . .
C3 O7 Na1 124.67(7) . .
Fe1 O7 Na1 116.27(3) . .
C4 O8 Fe2 116.67(6) . 2_655
C4 O8 Na1 133.56(6) . 1_655
Fe2 O8 Na1 107.76(3) 2_655 1_655
C4 O9 Fe1 117.86(7) . .
C4 O9 Fe2 112.85(7) . 2
Fe1 O9 Fe2 128.56(3) . 2
O4 C2 O5 126.86(9) . .
O4 C2 C3 116.09(8) . .
O5 C2 C3 117.04(8) . .
O6 C3 O7 127.24(9) . .
O6 C3 C2 117.22(8) . .
O7 C3 C2 115.54(8) . .
O8 C4 O9 126.17(10) . .
O8 C4 C4 117.59(9) . 3_665
O9 C4 C4 116.24(11) . 3_665

loop_
_geom_bond_atom_site_label_1
_geom_bond_atom_site_label_2
_geom_bond_distance
_geom_bond_site_symmetry_2
Na1 O7 2.2635(9) .
Na1 O5 2.3250(8) 2_455
Na1 O3 2.3350(10) 4_575
Na1 O4 2.3610(9) 2
Na1 O6 2.4597(9) 2_455
Na1 O8 2.4805(9) 1_455
Na1 Fe1 3.5848(5) 2
Fe1 O5 2.0588(7) 2
Fe1 O6 2.1084(8) 1_655
Fe1 O7 2.1192(8) .
Fe1 O4 2.1411(8) .
Fe1 O2 2.1680(8) .
Fe1 O9 2.2451(8) .
Fe1 Na1 3.5848(5) 2_545
Fe2 O1 2.0226(8) 1_545
Fe2 O1 2.0226(8) 3_666
Fe2 O8 2.1945(7) 2_645
Fe2 O8 2.1945(7) 4_566
Fe2 O9 2.3122(8) 2_545
Fe2 O9 2.3122(8) 4_666
P1 O1 1.4974(9) .
P1 O2 1.5190(9) .
P1 O3 1.5818(9) .
P1 C1 1.7967(15) .
O1 Fe2 2.0226(8) 1_565
O3 Na1 2.3350(10) 4_676
O3 H3O 0.85(2) .
O4 C2 1.2434(11) .
O4 Na1 2.3610(9) 2_545
O5 C2 1.2549(12) .
O5 Fe1 2.0588(7) 2_545
O5 Na1 2.3250(8) 2_445
O6 C3 1.2485(11) .
O6 Fe1 2.1084(8) 1_455
O6 Na1 2.4597(9) 2_445
O7 C3 1.2538(12) .
O8 C4 1.2476(13) .
O8 Fe2 2.1945(7) 2_655
O8 Na1 2.4805(9) 1_655
O9 C4 1.2671(11) .
O9 Fe2 2.3122(8) 2
C2 C3 1.5427(13) .
C4 C4 1.550(2) 3_665
